data_7009250
loop_
_publ_author_name
'De-qiang Ma'
'Shiro Hikichi'
'Munetaka Akita'
'Yoshihiko Moro-oka'

_publ_section_title
;
 An entry to half-sandwich complexes of first row transition metals
 (Ni, Co, Mn) containing the Kl\"aui tripodal ligand, LOMe: synthesis
 and crystal structures of oligomeric, [LOMeM(\m-X)(L)]n
 (n&#x00A0;=&#x00A0;2, 4), and monomeric complexes, LOMeM(L2)(X)
;
_journal_issue 7
_journal_name_full 'J. Chem. Soc., Dalton Trans.'
_journal_page_first 1123
_journal_page_last 1134
_journal_paper_doi 10.1039/a909580b
_journal_year 2000
_chemical_formula_sum 'C38 H46 Cl4 Co2 N2 Ni2 O26 P6'
_chemical_formula_weight 1509.67
_chemical_name_common 'compound 6d(Ni)'
_chemical_name_systematic
; 
 ? 
;
_space_group_IT_number 2
_symmetry_space_group_name_Hall '-P 1'
_symmetry_space_group_name_H-M 'P -1'
_atom_sites_solution_hydrogens geom
_atom_sites_solution_primary direct
_atom_sites_solution_secondary difmap
_audit_creation_method SHELXL-97
_cell_angle_alpha 112.360(7)
_cell_angle_beta 119.89(3)
_cell_angle_gamma 88.509(13)
_cell_formula_units_Z 2
_cell_length_a 14.389(4)
_cell_length_b 18.824(3)
_cell_length_c 14.313(10)
_cell_measurement_temperature 213(2)
_cell_volume 3043(3)
_computing_structure_refinement 'SHELXL-97 (Sheldrick, 1997)'
_computing_structure_solution 'SHELXS-97 (Sheldrick, 1990)'
_diffrn_ambient_temperature 213(2)
_diffrn_measured_fraction_theta_full 0.720
_diffrn_measured_fraction_theta_max 0.720
_diffrn_radiation_monochromator graphite
_diffrn_radiation_source 'fine-focus sealed tube'
_diffrn_radiation_type MoK\a
_diffrn_radiation_wavelength 0.71070
_diffrn_reflns_av_R_equivalents 0.0000
_diffrn_reflns_av_sigmaI/netI 0.0386
_diffrn_reflns_limit_h_max 18
_diffrn_reflns_limit_h_min 0
_diffrn_reflns_limit_k_max 21
_diffrn_reflns_limit_k_min -21
_diffrn_reflns_limit_l_max 15
_diffrn_reflns_limit_l_min -18
_diffrn_reflns_number 10105
_diffrn_reflns_theta_full 27.52
_diffrn_reflns_theta_max 27.52
_diffrn_reflns_theta_min 1.67
_exptl_absorpt_coefficient_mu 1.556
_exptl_crystal_density_diffrn 1.648
_exptl_crystal_density_method 'not measured'
_exptl_crystal_F_000 1528
_refine_diff_density_max 0.812
_refine_diff_density_min -1.899
_refine_diff_density_rms 0.239
_refine_ls_extinction_method none
_refine_ls_goodness_of_fit_ref 2.267
_refine_ls_hydrogen_treatment mixed
_refine_ls_matrix_type full
_refine_ls_number_parameters 831
_refine_ls_number_reflns 10105
_refine_ls_number_restraints 0
_refine_ls_restrained_S_all 2.267
_refine_ls_R_factor_all 0.1099
_refine_ls_R_factor_gt 0.1039
_refine_ls_shift/su_max 0.394
_refine_ls_shift/su_mean 0.010
_refine_ls_structure_factor_coef Fsqd
_refine_ls_weighting_details 'calc w=1/[\s^2^(Fo^2^)+(0.1000P)^2^+0.0000P] where P=(Fo^2^+2Fc^2^)/3'
_refine_ls_weighting_scheme calc
_refine_ls_wR_factor_gt 0.2765
_refine_ls_wR_factor_ref 0.2839
_reflns_number_gt 9276
_reflns_number_total 10105
_reflns_threshold_expression >2sigma(I)
_cod_data_source_file a909580b.txt
_cod_data_source_block 6d
_cod_original_cell_volume 3043(2)
_cod_database_code 7009250

loop_
_symmetry_equiv_pos_as_xyz
'x, y, z'
'-x, -y, -z'

loop_
_atom_site_label
_atom_site_type_symbol
_atom_site_fract_x
_atom_site_fract_y
_atom_site_fract_z
_atom_site_U_iso_or_equiv
_atom_site_adp_type
_atom_site_occupancy
_atom_site_symmetry_multiplicity
_atom_site_calc_flag
_atom_site_refinement_flags
_atom_site_disorder_assembly
_atom_site_disorder_group
Ni1 Ni 0.98844(7) 1.01691(5) 0.60899(8) 0.0353(2) Uani 1 1 d . . .
Ni2 Ni 0.51160(7) 0.48303(5) 0.60381(8) 0.0350(2) Uani 1 1 d . . .
Co1 Co 0.78140(8) 1.05448(6) 0.70985(9) 0.0394(3) Uani 1 1 d . . .
Co2 Co 0.71852(8) 0.44554(6) 0.87399(9) 0.0395(3) Uani 1 1 d . . .
Cl1 Cl 0.7257(4) 0.1371(3) 1.1311(5) 0.145(2) Uani 1 1 d . . .
Cl2 Cl 0.5501(5) 0.1894(2) 0.9753(4) 0.139(2) Uani 1 1 d . . .
Cl3 Cl 0.7738(4) 0.3628(3) 0.2677(5) 0.144(2) Uani 1 1 d . . .
Cl4 Cl 0.9497(5) 0.3112(3) 0.2363(5) 0.1358(18) Uani 1 1 d . . .
P1 P 0.74142(16) 1.03264(12) 0.53329(18) 0.0446(4) Uani 1 1 d . . .
P2 P 0.86679(17) 0.95802(12) 0.7081(2) 0.0449(5) Uani 1 1 d . . .
P3 P 0.93356(18) 1.13358(13) 0.7938(2) 0.0520(5) Uani 1 1 d . . .
P4 P 0.75887(15) 0.46754(12) 0.76009(19) 0.0446(4) Uani 1 1 d . . .
P5 P 0.63331(17) 0.54225(12) 0.88343(18) 0.0458(5) Uani 1 1 d . . .
P6 P 0.56622(18) 0.36643(13) 0.7267(2) 0.0525(5) Uani 1 1 d . . .
O11 O 0.8264(4) 1.0205(3) 0.5019(4) 0.0435(11) Uani 1 1 d . . .
O12 O 0.7063(17) 1.1145(12) 0.519(2) 0.068(5) Uani 0.53 1 d P . .
O12A O 0.6662(16) 1.0861(14) 0.484(2) 0.055(5) Uani 0.47 1 d P . .
O13 O 0.6347(11) 0.9740(8) 0.4314(13) 0.053(3) Uani 0.53 1 d P . .
O13A O 0.6490(14) 0.9453(10) 0.4526(16) 0.056(4) Uani 0.47 1 d P . .
O21 O 0.9416(4) 0.9474(3) 0.6627(5) 0.0416(11) Uani 1 1 d . . .
O22 O 0.7643(15) 0.8751(11) 0.6113(14) 0.056(4) Uani 0.53 1 d P . .
O22A O 0.7971(17) 0.8834(11) 0.6694(18) 0.057(5) Uani 0.47 1 d P . .
O23 O 0.9161(12) 0.9436(9) 0.8206(13) 0.052(3) Uani 0.53 1 d P . .
O23A O 0.9543(14) 0.9815(11) 0.8550(15) 0.052(4) Uani 0.47 1 d P . .
O31 O 1.0104(4) 1.1141(3) 0.7514(4) 0.0398(10) Uani 1 1 d . . .
O32 O 1.0013(10) 1.1258(7) 0.9297(10) 0.058(3) Uani 0.53 1 d P . .
O32A O 0.9962(10) 1.1829(8) 0.9304(10) 0.052(3) Uani 0.47 1 d P . .
O33 O 0.9302(12) 1.2169(6) 0.8325(14) 0.062(3) Uani 0.53 1 d P . .
O33A O 0.8860(11) 1.2160(8) 0.7555(13) 0.053(3) Uani 0.47 1 d P . .
O51 O 1.1537(4) 1.0064(3) 0.6938(5) 0.0452(11) Uani 1 1 d . . .
O52 O 1.0199(8) 1.4099(4) 0.5484(8) 0.093(3) Uani 1 1 d . . .
O53 O 1.1757(8) 1.4316(4) 0.7064(7) 0.083(2) Uani 1 1 d . . .
O61 O 1.0284(4) 1.0753(3) 0.5343(5) 0.0423(11) Uani 1 1 d . . .
O71 O 0.6732(4) 0.4797(3) 0.6555(5) 0.0449(11) Uani 1 1 d . . .
O72 O 0.799(4) 0.3859(18) 0.697(3) 0.095(12) Uani 0.54 1 d P . .
O72A O 0.828(4) 0.4119(19) 0.731(3) 0.071(9) Uani 0.46 1 d P . .
O73 O 0.8658(12) 0.5260(9) 0.8237(15) 0.057(4) Uani 0.54 1 d P . .
O73A O 0.8486(14) 0.5551(10) 0.8561(16) 0.051(4) Uani 0.46 1 d P . .
O81 O 0.5604(5) 0.5531(3) 0.7745(5) 0.0438(11) Uani 1 1 d . . .
O82 O 0.7345(12) 0.6244(9) 0.9724(14) 0.051(3) Uani 0.54 1 d P . .
O82A O 0.7015(18) 0.6167(9) 0.9913(15) 0.060(4) Uani 0.46 1 d P . .
O83 O 0.5849(13) 0.5557(10) 0.9604(14) 0.056(4) Uani 0.54 1 d P . .
O83A O 0.5450(16) 0.5189(12) 0.9181(19) 0.058(4) Uani 0.46 1 d P . .
O91 O 0.4900(4) 0.3866(3) 0.6270(4) 0.0422(11) Uani 1 1 d . . .
O92 O 0.5007(9) 0.3731(7) 0.8006(10) 0.054(3) Uani 0.54 1 d P . .
O92A O 0.5052(11) 0.3156(8) 0.7498(12) 0.053(3) Uani 0.46 1 d P . .
O93 O 0.5691(12) 0.2813(6) 0.6849(10) 0.062(3) Uani 0.54 1 d P . .
O93A O 0.6167(12) 0.2875(9) 0.6590(15) 0.059(4) Uani 0.46 1 d P . .
O111 O 0.3467(4) 0.4939(3) 0.5330(5) 0.0463(12) Uani 1 1 d . . .
O112 O 0.3254(8) 0.0684(4) 0.1001(7) 0.083(2) Uani 1 1 d . . .
O113 O 0.4817(9) 0.0905(4) 0.1200(9) 0.094(3) Uani 1 1 d . . .
O121 O 0.4713(4) 0.4251(3) 0.4314(5) 0.0425(11) Uani 1 1 d . . .
N1 N 1.0874(8) 1.3883(4) 0.6194(7) 0.061(2) Uani 1 1 d . . .
N2 N 0.4119(8) 0.1128(4) 0.1426(7) 0.063(2) Uani 1 1 d . . .
C12 C 0.6835(15) 1.1217(9) 0.4198(15) 0.113(6) Uani 1 1 d . . .
C13 C 0.6296(14) 0.8984(8) 0.3503(13) 0.111(5) Uani 1 1 d . . .
C22 C 0.7912(12) 0.8054(7) 0.5836(13) 0.095(4) Uani 1 1 d . . .
C23 C 1.0341(10) 0.9381(7) 0.8847(11) 0.081(3) Uani 1 1 d . . .
C32 C 1.1024(11) 1.1636(8) 1.0097(11) 0.089(4) Uani 1 1 d . . .
C33 C 0.9524(18) 1.2683(10) 0.7833(17) 0.114(6) Uani 1 1 d . . .
C41 C 0.6458(7) 1.0047(6) 0.6963(9) 0.061(2) Uani 1 1 d . . .
C42 C 0.6213(6) 1.0658(5) 0.6584(8) 0.0488(17) Uani 1 1 d . . .
C43 C 0.6915(7) 1.1338(5) 0.7537(8) 0.0512(18) Uani 1 1 d . . .
C44 C 0.7611(8) 1.1177(6) 0.8504(8) 0.060(2) Uani 1 1 d . . .
C45 C 0.7331(8) 1.0366(6) 0.8142(9) 0.062(2) Uani 1 1 d . . .
C51 C 1.2397(8) 1.0538(6) 0.8115(8) 0.068(3) Uani 1 1 d . . .
H6 H 1.3065 1.0358 0.8252 0.068 Uiso 1 1 calc R . .
H7 H 1.2226 1.0504 0.8666 0.068 Uiso 1 1 calc R . .
H8 H 1.2485 1.1073 0.8224 0.068 Uiso 1 1 calc R . .
C61 C 1.0393(6) 1.1502(4) 0.5561(7) 0.0381(14) Uani 1 1 d . . .
C62 C 0.9716(6) 1.1751(4) 0.4683(7) 0.0444(16) Uani 1 1 d . . .
C63 C 0.9855(7) 1.2528(5) 0.4888(7) 0.0505(18) Uani 1 1 d . . .
C64 C 1.0711(7) 1.3066(4) 0.5998(7) 0.0468(17) Uani 1 1 d . . .
C65 C 1.1388(7) 1.2830(4) 0.6868(7) 0.0505(18) Uani 1 1 d . . .
C66 C 1.1236(7) 1.2059(4) 0.6657(7) 0.0461(16) Uani 1 1 d . . .
C72 C 0.8154(17) 0.3766(11) 0.6095(14) 0.122(7) Uani 1 1 d . . .
C73 C 0.8740(12) 0.5998(8) 0.8211(13) 0.106(5) Uani 1 1 d . . .
C82 C 0.7078(11) 0.6962(6) 0.9882(12) 0.090(4) Uani 1 1 d . . .
C83 C 0.4662(9) 0.5615(7) 0.9133(11) 0.072(3) Uani 1 1 d . . .
C92 C 0.3948(11) 0.3361(7) 0.7430(11) 0.082(3) Uani 1 1 d . . .
C93 C 0.5492(18) 0.2306(9) 0.5613(15) 0.117(6) Uani 1 1 d . . .
C101 C 0.8079(7) 0.3652(5) 0.9280(8) 0.0527(19) Uani 1 1 d . . .
C102 C 0.8805(6) 0.4344(5) 0.9740(8) 0.0521(19) Uani 1 1 d . . .
C103 C 0.8534(7) 0.4961(5) 1.0457(7) 0.057(2) Uani 1 1 d . . .
C104 C 0.7687(9) 0.4639(7) 1.0453(9) 0.070(3) Uani 1 1 d . . .
C105 C 0.7388(7) 0.3832(6) 0.9730(9) 0.059(2) Uani 1 1 d . . .
C111 C 0.2579(7) 0.4477(6) 0.5190(9) 0.063(2) Uani 1 1 d . . .
H18 H 0.1908 0.4639 0.4786 0.063 Uiso 1 1 calc R . .
H19 H 0.2730 0.4554 0.5959 0.063 Uiso 1 1 calc R . .
H20 H 0.2510 0.3932 0.4732 0.063 Uiso 1 1 calc R . .
C121 C 0.4593(6) 0.3505(4) 0.3657(6) 0.0376(14) Uani 1 1 d . . .
C122 C 0.3765(6) 0.2943(4) 0.3359(7) 0.0435(15) Uani 1 1 d . . .
C123 C 0.3616(7) 0.2163(4) 0.2639(7) 0.0477(17) Uani 1 1 d . . .
C124 C 0.4298(7) 0.1930(4) 0.2205(7) 0.0485(17) Uani 1 1 d . . .
C125 C 0.5152(7) 0.2477(4) 0.2511(8) 0.0512(18) Uani 1 1 d . . .
C126 C 0.5281(6) 0.3247(4) 0.3212(7) 0.0458(16) Uani 1 1 d . . .
C131 C 0.6021(13) 0.1100(7) 0.9955(13) 0.095(4) Uani 1 1 d . . .
C132 C 0.8970(13) 0.3898(7) 0.2810(11) 0.095(4) Uani 1 1 d . . .
H1 H 0.6091 0.9494 0.6486 0.074 Uiso 1 1 d . . .
H2 H 0.5653 1.0606 0.5809 0.058 Uiso 1 1 d . . .
H3 H 0.6927 1.1853 0.7529 0.063 Uiso 1 1 d . . .
H4 H 0.8170 1.1546 0.9286 0.075 Uiso 1 1 d . . .
H5 H 0.7660 1.0079 0.8618 0.075 Uiso 1 1 d . . .
H9 H 0.9148 1.1378 0.3915 0.053 Uiso 1 1 d . . .
H10 H 0.9377 1.2698 0.4298 0.062 Uiso 1 1 d . . .
H11 H 1.1966 1.3208 0.7622 0.060 Uiso 1 1 d . . .
H12 H 1.1711 1.1892 0.7258 0.056 Uiso 1 1 d . . .
H13 H 0.8070 0.3135 0.8763 0.064 Uiso 1 1 d . . .
H14 H 0.9369 0.4390 0.9584 0.063 Uiso 1 1 d . . .
H15 H 0.8903 0.5514 1.0908 0.068 Uiso 1 1 d . . .
H16 H 0.7355 0.4932 1.0885 0.084 Uiso 1 1 d . . .
H17 H 0.6829 0.3461 0.9583 0.072 Uiso 1 1 d . . .
H21 H 0.3286 0.3104 0.3646 0.053 Uiso 1 1 d . . .
H22 H 0.3046 0.1783 0.2432 0.056 Uiso 1 1 d . . .
H23 H 0.5633 0.2306 0.2221 0.062 Uiso 1 1 d . . .
H24 H 0.5854 0.3623 0.3401 0.054 Uiso 1 1 d . . .
H25 H 0.6126 0.0804 0.9320 0.109 Uiso 1 1 d . . .
H26 H 0.5502 0.0771 0.9933 0.109 Uiso 1 1 d . . .
H27 H 0.8863 0.4197 0.2383 0.111 Uiso 1 1 d . . .
H28 H 0.9492 0.4232 0.3655 0.111 Uiso 1 1 d . . .

loop_
_atom_site_aniso_label
_atom_site_aniso_U_11
_atom_site_aniso_U_22
_atom_site_aniso_U_33
_atom_site_aniso_U_23
_atom_site_aniso_U_13
_atom_site_aniso_U_12
Ni1 0.0259(4) 0.0408(4) 0.0357(5) 0.0147(4) 0.0150(4) 0.0057(3)
Ni2 0.0256(4) 0.0406(4) 0.0336(5) 0.0146(4) 0.0129(4) 0.0057(3)
Co1 0.0263(5) 0.0491(5) 0.0407(6) 0.0179(4) 0.0172(4) 0.0092(4)
Co2 0.0262(5) 0.0496(5) 0.0360(6) 0.0178(4) 0.0124(4) 0.0095(4)
Cl1 0.073(2) 0.101(3) 0.189(5) 0.044(3) 0.034(3) 0.025(2)
Cl2 0.171(5) 0.105(3) 0.075(3) 0.021(2) 0.034(3) 0.031(3)
Cl3 0.073(2) 0.100(3) 0.201(5) 0.046(3) 0.046(3) 0.0218(19)
Cl4 0.159(4) 0.110(3) 0.202(5) 0.070(3) 0.135(4) 0.026(3)
P1 0.0282(9) 0.0594(11) 0.0385(11) 0.0189(8) 0.0141(8) 0.0146(8)
P2 0.0390(10) 0.0544(11) 0.0575(13) 0.0315(9) 0.0312(9) 0.0193(8)
P3 0.0362(10) 0.0559(11) 0.0462(12) 0.0000(9) 0.0249(9) -0.0052(8)
P4 0.0282(9) 0.0604(11) 0.0509(12) 0.0302(9) 0.0203(8) 0.0151(8)
P5 0.0413(10) 0.0547(11) 0.0356(11) 0.0180(8) 0.0177(8) 0.0193(8)
P6 0.0384(10) 0.0558(11) 0.0473(12) 0.0283(9) 0.0068(9) -0.0040(8)
O11 0.025(2) 0.062(3) 0.032(3) 0.018(2) 0.009(2) 0.010(2)
O12 0.069(15) 0.074(12) 0.079(15) 0.044(11) 0.042(12) 0.040(10)
O12A 0.040(11) 0.086(15) 0.048(12) 0.038(11) 0.024(9) 0.028(9)
O13 0.031(6) 0.055(9) 0.054(8) 0.018(6) 0.013(5) -0.002(5)
O13A 0.047(8) 0.059(11) 0.056(10) 0.019(7) 0.027(7) 0.006(7)
O21 0.042(3) 0.046(3) 0.051(3) 0.026(2) 0.031(2) 0.013(2)
O22 0.045(8) 0.055(8) 0.064(11) 0.020(9) 0.029(8) 0.015(6)
O22A 0.063(13) 0.038(7) 0.086(15) 0.018(10) 0.054(12) 0.003(8)
O23 0.041(8) 0.079(10) 0.054(9) 0.042(8) 0.028(7) 0.026(6)
O23A 0.043(10) 0.076(11) 0.045(9) 0.029(8) 0.025(8) 0.022(7)
O31 0.030(2) 0.045(2) 0.036(3) 0.010(2) 0.017(2) 0.0034(19)
O32 0.044(6) 0.056(6) 0.050(7) 0.017(5) 0.014(5) -0.005(5)
O32A 0.032(6) 0.073(8) 0.032(6) -0.004(5) 0.022(5) -0.005(5)
O33 0.083(9) 0.029(5) 0.094(11) 0.017(6) 0.067(9) 0.012(5)
O33A 0.042(7) 0.062(8) 0.053(9) 0.032(7) 0.019(6) 0.017(6)
O51 0.025(2) 0.062(3) 0.037(3) 0.018(2) 0.012(2) 0.009(2)
O52 0.120(8) 0.050(4) 0.081(6) 0.036(4) 0.029(5) 0.020(4)
O53 0.110(7) 0.042(3) 0.062(5) 0.009(3) 0.030(4) -0.013(3)
O61 0.044(3) 0.039(2) 0.045(3) 0.018(2) 0.024(2) 0.007(2)
O71 0.029(2) 0.060(3) 0.044(3) 0.025(2) 0.016(2) 0.010(2)
O72 0.13(2) 0.10(2) 0.09(2) 0.057(17) 0.07(2) 0.086(19)
O72A 0.12(2) 0.089(19) 0.063(16) 0.049(15) 0.079(19) 0.073(18)
O73 0.027(6) 0.070(10) 0.068(11) 0.039(8) 0.014(6) 0.011(6)
O73A 0.034(8) 0.056(9) 0.058(10) 0.025(8) 0.021(6) 0.005(6)
O81 0.044(3) 0.050(3) 0.038(3) 0.022(2) 0.020(2) 0.016(2)
O82 0.033(7) 0.061(8) 0.051(8) 0.017(6) 0.021(5) 0.009(5)
O82A 0.072(14) 0.035(7) 0.040(9) 0.000(5) 0.020(8) 0.004(7)
O83 0.047(9) 0.083(10) 0.047(9) 0.032(8) 0.030(7) 0.034(7)
O83A 0.052(12) 0.085(13) 0.066(14) 0.045(10) 0.042(10) 0.037(9)
O91 0.028(2) 0.047(3) 0.039(3) 0.018(2) 0.010(2) 0.0012(19)
O92 0.041(6) 0.064(6) 0.051(7) 0.018(5) 0.024(5) -0.005(5)
O92A 0.044(7) 0.070(8) 0.055(8) 0.041(7) 0.022(6) 0.012(6)
O93 0.067(9) 0.034(5) 0.047(7) 0.014(4) 0.007(6) 0.002(5)
O93A 0.035(7) 0.071(9) 0.076(11) 0.041(8) 0.024(7) 0.018(6)
O111 0.028(2) 0.059(3) 0.050(3) 0.026(3) 0.018(2) 0.010(2)
O112 0.110(7) 0.043(3) 0.090(6) 0.009(3) 0.062(5) -0.006(4)
O113 0.116(8) 0.058(4) 0.116(7) 0.010(4) 0.087(6) 0.017(4)
O121 0.040(3) 0.039(2) 0.042(3) 0.017(2) 0.017(2) 0.0107(19)
N1 0.082(6) 0.039(3) 0.063(5) 0.017(3) 0.043(5) 0.009(3)
N2 0.091(6) 0.041(3) 0.062(5) 0.012(3) 0.049(5) 0.004(4)
C12 0.157(15) 0.142(13) 0.159(15) 0.123(13) 0.124(13) 0.111(12)
C13 0.098(11) 0.099(9) 0.089(10) -0.021(7) 0.061(9) -0.026(8)
C22 0.090(9) 0.075(7) 0.101(10) 0.001(6) 0.063(8) -0.005(6)
C23 0.058(6) 0.095(8) 0.069(7) 0.031(6) 0.025(5) 0.039(6)
C32 0.071(8) 0.095(8) 0.057(7) 0.028(6) 0.006(6) -0.018(6)
C33 0.165(17) 0.106(10) 0.176(16) 0.099(11) 0.135(14) 0.086(11)
C41 0.037(4) 0.075(5) 0.074(7) 0.029(5) 0.033(4) 0.008(4)
C42 0.031(4) 0.064(4) 0.053(5) 0.021(4) 0.026(3) 0.012(3)
C43 0.040(4) 0.057(4) 0.065(6) 0.029(4) 0.032(4) 0.017(3)
C44 0.041(4) 0.084(6) 0.045(5) 0.006(4) 0.030(4) 0.010(4)
C45 0.053(5) 0.099(7) 0.071(6) 0.052(6) 0.047(5) 0.037(5)
C51 0.037(4) 0.087(6) 0.046(5) 0.016(5) 0.008(4) 0.003(4)
C61 0.036(3) 0.032(3) 0.046(4) 0.015(3) 0.022(3) 0.004(2)
C62 0.038(4) 0.045(4) 0.038(4) 0.017(3) 0.012(3) 0.006(3)
C63 0.047(4) 0.052(4) 0.046(5) 0.023(3) 0.019(4) 0.005(3)
C64 0.056(5) 0.034(3) 0.057(5) 0.017(3) 0.036(4) 0.009(3)
C65 0.052(5) 0.043(4) 0.038(4) 0.009(3) 0.016(3) -0.006(3)
C66 0.040(4) 0.048(4) 0.044(4) 0.020(3) 0.018(3) 0.009(3)
C72 0.157(17) 0.171(15) 0.089(10) 0.073(11) 0.091(11) 0.115(14)
C73 0.085(9) 0.089(8) 0.096(10) 0.056(7) 0.000(7) -0.029(7)
C82 0.089(9) 0.057(6) 0.091(9) 0.040(6) 0.019(7) 0.005(5)
C83 0.063(6) 0.087(7) 0.102(9) 0.054(6) 0.058(6) 0.041(5)
C92 0.066(7) 0.091(7) 0.072(8) 0.014(6) 0.038(6) -0.010(6)
C93 0.173(18) 0.099(10) 0.108(12) 0.061(9) 0.085(13) 0.090(12)
C101 0.047(5) 0.054(4) 0.051(5) 0.028(4) 0.018(4) 0.015(3)
C102 0.025(3) 0.067(5) 0.054(5) 0.032(4) 0.010(3) 0.015(3)
C103 0.037(4) 0.067(5) 0.039(5) 0.019(4) 0.004(3) 0.011(4)
C104 0.061(6) 0.095(7) 0.051(6) 0.038(5) 0.024(5) 0.039(5)
C105 0.044(5) 0.080(6) 0.057(6) 0.046(5) 0.018(4) 0.009(4)
C111 0.037(4) 0.082(6) 0.071(6) 0.040(5) 0.024(4) 0.008(4)
C121 0.033(3) 0.035(3) 0.036(4) 0.013(3) 0.014(3) 0.007(2)
C122 0.035(4) 0.045(3) 0.042(4) 0.012(3) 0.019(3) 0.006(3)
C123 0.040(4) 0.045(4) 0.042(4) 0.013(3) 0.014(3) -0.003(3)
C124 0.052(5) 0.042(4) 0.044(5) 0.013(3) 0.025(4) 0.008(3)
C125 0.051(5) 0.042(4) 0.059(5) 0.019(3) 0.030(4) 0.013(3)
C126 0.040(4) 0.045(4) 0.043(4) 0.013(3) 0.019(3) 0.001(3)
C131 0.099(10) 0.075(7) 0.106(11) 0.010(7) 0.070(9) 0.011(6)
C132 0.096(10) 0.083(8) 0.075(8) 0.045(6) 0.016(7) 0.001(7)

loop_
_atom_type_symbol
_atom_type_description
_atom_type_scat_dispersion_real
_atom_type_scat_dispersion_imag
_atom_type_scat_source
C C 0.0033 0.0016 'International Tables Vol C Tables 4.2.6.8 and 6.1.1.4'
H H 0.0000 0.0000 'International Tables Vol C Tables 4.2.6.8 and 6.1.1.4'
N N 0.0061 0.0033 'International Tables Vol C Tables 4.2.6.8 and 6.1.1.4'
O O 0.0106 0.0060 'International Tables Vol C Tables 4.2.6.8 and 6.1.1.4'
P P 0.1023 0.0942 'International Tables Vol C Tables 4.2.6.8 and 6.1.1.4'
Cl Cl 0.1484 0.1585 'International Tables Vol C Tables 4.2.6.8 and 6.1.1.4'
Co Co 0.3494 0.9721 'International Tables Vol C Tables 4.2.6.8 and 6.1.1.4'
Ni Ni 0.3393 1.1124 'International Tables Vol C Tables 4.2.6.8 and 6.1.1.4'

loop_
_geom_angle_atom_site_label_1
_geom_angle_atom_site_label_2
_geom_angle_atom_site_label_3
_geom_angle
_geom_angle_site_symmetry_1
_geom_angle_site_symmetry_3
_geom_angle_publ_flag
O21 Ni1 O61 93.0(2) . 2_776 ?
O21 Ni1 O31 90.6(2) . . ?
O61 Ni1 O31 176.4(2) 2_776 . ?
O21 Ni1 O61 172.8(2) . . ?
O61 Ni1 O61 80.0(2) 2_776 . ?
O31 Ni1 O61 96.5(2) . . ?
O21 Ni1 O11 90.3(2) . . ?
O61 Ni1 O11 87.7(2) 2_776 . ?
O31 Ni1 O11 93.0(2) . . ?
O61 Ni1 O11 87.7(2) . . ?
O21 Ni1 O51 94.4(2) . . ?
O61 Ni1 O51 84.7(2) 2_776 . ?
O31 Ni1 O51 94.3(2) . . ?
O61 Ni1 O51 86.7(2) . . ?
O11 Ni1 O51 171.2(2) . . ?
O81 Ni2 O91 90.9(2) . . ?
O81 Ni2 O121 93.0(2) . 2_666 ?
O91 Ni2 O121 176.1(2) . 2_666 ?
O81 Ni2 O121 172.2(2) . . ?
O91 Ni2 O121 96.6(2) . . ?
O121 Ni2 O121 79.5(2) 2_666 . ?
O81 Ni2 O71 89.6(2) . . ?
O91 Ni2 O71 93.1(2) . . ?
O121 Ni2 O71 87.4(2) 2_666 . ?
O121 Ni2 O71 87.9(2) . . ?
O81 Ni2 O111 95.2(2) . . ?
O91 Ni2 O111 94.7(2) . . ?
O121 Ni2 O111 84.5(2) 2_666 . ?
O121 Ni2 O111 86.3(2) . . ?
O71 Ni2 O111 170.8(2) . . ?
C45 Co1 C43 66.1(3) . . ?
C45 Co1 C44 39.8(4) . . ?
C43 Co1 C44 39.2(4) . . ?
C45 Co1 C42 66.7(4) . . ?
C43 Co1 C42 38.7(3) . . ?
C44 Co1 C42 66.0(4) . . ?
C45 Co1 C41 39.4(4) . . ?
C43 Co1 C41 65.6(4) . . ?
C44 Co1 C41 66.1(4) . . ?
C42 Co1 C41 39.9(4) . . ?
C45 Co1 P3 119.4(3) . . ?
C43 Co1 P3 99.9(3) . . ?
C44 Co1 P3 91.2(3) . . ?
C42 Co1 P3 135.5(2) . . ?
C41 Co1 P3 156.9(3) . . ?
C45 Co1 P1 147.6(3) . . ?
C43 Co1 P1 108.0(3) . . ?
C44 Co1 P1 147.0(3) . . ?
C42 Co1 P1 88.8(2) . . ?
C41 Co1 P1 108.4(3) . . ?
P3 Co1 P1 92.88(10) . . ?
C45 Co1 P2 91.9(3) . . ?
C43 Co1 P2 158.0(2) . . ?
C44 Co1 P2 121.6(3) . . ?
C42 Co1 P2 134.9(2) . . ?
C41 Co1 P2 98.7(3) . . ?
P3 Co1 P2 89.55(9) . . ?
P1 Co1 P2 91.13(9) . . ?
C104 Co2 C103 38.8(4) . . ?
C104 Co2 C105 39.5(4) . . ?
C103 Co2 C105 66.1(4) . . ?
C104 Co2 C101 66.0(4) . . ?
C103 Co2 C101 66.4(3) . . ?
C105 Co2 C101 39.5(4) . . ?
C104 Co2 C102 65.7(4) . . ?
C103 Co2 C102 39.9(4) . . ?
C105 Co2 C102 65.9(4) . . ?
C101 Co2 C102 39.1(3) . . ?
C104 Co2 P4 146.8(4) . . ?
C103 Co2 P4 108.1(3) . . ?
C105 Co2 P4 147.4(3) . . ?
C101 Co2 P4 108.0(3) . . ?
C102 Co2 P4 89.0(3) . . ?
C104 Co2 P6 119.8(4) . . ?
C103 Co2 P6 157.1(3) . . ?
C105 Co2 P6 91.4(3) . . ?
C101 Co2 P6 99.5(3) . . ?
C102 Co2 P6 135.7(3) . . ?
P4 Co2 P6 93.23(11) . . ?
C104 Co2 P5 92.2(3) . . ?
C103 Co2 P5 98.1(3) . . ?
C105 Co2 P5 121.1(3) . . ?
C101 Co2 P5 158.1(3) . . ?
C102 Co2 P5 134.6(3) . . ?
P4 Co2 P5 91.12(9) . . ?
P6 Co2 P5 89.62(9) . . ?
O11 P1 O13 109.8(6) . . ?
O11 P1 O12A 112.8(9) . . ?
O13 P1 O12A 77.7(9) . . ?
O11 P1 O12 103.3(9) . . ?
O13 P1 O12 99.7(9) . . ?
O12A P1 O12 22.1(8) . . ?
O11 P1 O13A 107.1(6) . . ?
O13 P1 O13A 23.8(6) . . ?
O12A P1 O13A 100.4(9) . . ?
O12 P1 O13A 122.5(9) . . ?
O11 P1 Co1 120.7(2) . . ?
O13 P1 Co1 115.4(6) . . ?
O12A P1 Co1 112.7(9) . . ?
O12 P1 Co1 104.8(9) . . ?
O13A P1 Co1 99.8(6) . . ?
O21 P2 O22A 113.7(9) . . ?
O21 P2 O23 111.0(6) . . ?
O22A P2 O23 75.8(10) . . ?
O21 P2 O23A 102.4(6) . . ?
O22A P2 O23A 101.2(10) . . ?
O23 P2 O23A 25.6(6) . . ?
O21 P2 O22 104.4(7) . . ?
O22A P2 O22 22.7(9) . . ?
O23 P2 O22 98.4(8) . . ?
O23A P2 O22 123.9(8) . . ?
O21 P2 Co1 120.0(2) . . ?
O22A P2 Co1 113.1(8) . . ?
O23 P2 Co1 115.2(6) . . ?
O23A P2 Co1 103.1(6) . . ?
O22 P2 Co1 104.5(6) . . ?
O33 P3 O31 111.6(5) . . ?
O33 P3 O32A 64.7(9) . . ?
O31 P3 O32A 111.1(5) . . ?
O33 P3 O32 101.6(8) . . ?
O31 P3 O32 103.4(5) . . ?
O32A P3 O32 37.2(6) . . ?
O33 P3 O33A 30.8(7) . . ?
O31 P3 O33A 101.8(5) . . ?
O32A P3 O33A 95.6(8) . . ?
O32 P3 O33A 132.2(6) . . ?
O33 P3 Co1 116.0(6) . . ?
O31 P3 Co1 121.7(2) . . ?
O32A P3 Co1 118.4(5) . . ?
O32 P3 Co1 98.3(4) . . ?
O33A P3 Co1 102.0(5) . . ?
O71 P4 O73 110.0(6) . . ?
O71 P4 O72A 112.8(14) . . ?
O73 P4 O72A 80.2(16) . . ?
O71 P4 O72 103.2(13) . . ?
O73 P4 O72 97.2(15) . . ?
O72A P4 O72 17(3) . . ?
O71 P4 O73A 105.8(7) . . ?
O73 P4 O73A 24.3(6) . . ?
O72A P4 O73A 103.7(16) . . ?
O72 P4 O73A 121.0(15) . . ?
O71 P4 Co2 120.3(2) . . ?
O73 P4 Co2 115.6(7) . . ?
O72A P4 Co2 111.1(12) . . ?
O72 P4 Co2 106.9(13) . . ?
O73A P4 Co2 100.8(6) . . ?
O81 P5 O82A 114.3(8) . . ?
O81 P5 O83 112.2(7) . . ?
O82A P5 O83 74.2(10) . . ?
O81 P5 O83A 102.7(7) . . ?
O82A P5 O83A 99.7(11) . . ?
O83 P5 O83A 25.5(7) . . ?
O81 P5 O82 104.2(6) . . ?
O82A P5 O82 23.9(8) . . ?
O83 P5 O82 98.1(8) . . ?
O83A P5 O82 123.6(9) . . ?
O81 P5 Co2 119.6(2) . . ?
O82A P5 Co2 113.6(8) . . ?
O83 P5 Co2 114.6(7) . . ?
O83A P5 Co2 103.3(7) . . ?
O82 P5 Co2 104.8(5) . . ?
O91 P6 O93 112.1(5) . . ?
O91 P6 O92A 112.2(5) . . ?
O93 P6 O92A 62.8(9) . . ?
O91 P6 O92 104.1(5) . . ?
O93 P6 O92 100.5(8) . . ?
O92A P6 O92 38.1(6) . . ?
O91 P6 O93A 103.1(6) . . ?
O93 P6 O93A 32.1(7) . . ?
O92A P6 O93A 94.8(8) . . ?
O92 P6 O93A 132.1(7) . . ?
O91 P6 Co2 121.0(2) . . ?
O93 P6 Co2 116.1(5) . . ?
O92A P6 Co2 118.9(5) . . ?
O92 P6 Co2 98.5(4) . . ?
O93A P6 Co2 100.2(5) . . ?
P1 O11 Ni1 127.5(3) . . ?
O12A O12 C12 84(5) . . ?
O12A O12 P1 69(4) . . ?
C12 O12 P1 119.5(18) . . ?
O12 O12A C12 70(4) . . ?
O12 O12A P1 89(4) . . ?
C12 O12A P1 121.8(17) . . ?
O13A O13 C13 63(2) . . ?
O13A O13 P1 93(2) . . ?
C13 O13 P1 123.9(12) . . ?
O13 O13A C13 88(3) . . ?
O13 O13A P1 63(2) . . ?
C13 O13A P1 120.9(14) . . ?
P2 O21 Ni1 129.0(3) . . ?
O22A O22 C22 90(3) . . ?
O22A O22 P2 59(3) . . ?
C22 O22 P2 119.1(14) . . ?
O22 O22A C22 63(3) . . ?
O22 O22A P2 99(3) . . ?
C22 O22A P2 125.0(15) . . ?
O23A O23 C23 66(2) . . ?
O23A O23 P2 90(2) . . ?
C23 O23 P2 120.5(11) . . ?
O23 O23A C23 85(2) . . ?
O23 O23A P2 65(2) . . ?
C23 O23A P2 117.4(12) . . ?
P3 O31 Ni1 127.2(3) . . ?
O32A O32 C32 78.8(11) . . ?
O32A O32 P3 61.0(8) . . ?
C32 O32 P3 119.4(10) . . ?
O32 O32A C32 57.5(10) . . ?
O32 O32A P3 81.8(9) . . ?
C32 O32A P3 119.5(10) . . ?
O32 O32A O33 135.9(12) . . ?
C32 O32A O33 149.2(11) . . ?
P3 O32A O33 55.0(6) . . ?
O33A O33 P3 97.4(14) . . ?
O33A O33 C33 51.7(13) . . ?
P3 O33 C33 124.0(10) . . ?
O33A O33 O32A 157.7(15) . . ?
P3 O33 O32A 60.3(6) . . ?
C33 O33 O32A 139.7(14) . . ?
O33 O33A C33 89.3(16) . . ?
O33 O33A P3 51.8(9) . . ?
C33 O33A P3 118.5(12) . . ?
C51 O51 Ni1 127.9(5) . . ?
C61 O61 Ni1 127.9(5) . 2_776 ?
C61 O61 Ni1 130.8(5) . . ?
Ni1 O61 Ni1 100.0(2) 2_776 . ?
P4 O71 Ni2 127.7(3) . . ?
O72A O72 C72 100(8) . . ?
O72A O72 P4 60(7) . . ?
C72 O72 P4 122(3) . . ?
O72 O72A C72 60(7) . . ?
O72 O72A P4 103(9) . . ?
C72 O72A P4 123(3) . . ?
O73A O73 C73 64(2) . . ?
O73A O73 P4 92(2) . . ?
C73 O73 P4 125.2(11) . . ?
O73 O73A C73 87(3) . . ?
O73 O73A P4 64(2) . . ?
C73 O73A P4 122.5(14) . . ?
P5 O81 Ni2 129.4(3) . . ?
O82A O82 C82 89(2) . . ?
O82A O82 P5 61(2) . . ?
C82 O82 P5 119.6(11) . . ?
O82 O82A P5 95(2) . . ?
O82 O82A C82 63(2) . . ?
P5 O82A C82 123.6(13) . . ?
O82 O82A O83 149(3) . . ?
P5 O82A O83 53.6(8) . . ?
C82 O82A O83 128.0(16) . . ?
O83A O83 C83 64(2) . . ?
O83A O83 P5 91(3) . . ?
C83 O83 P5 121.1(12) . . ?
O83A O83 O82A 143(3) . . ?
C83 O83 O82A 132.9(13) . . ?
P5 O83 O82A 52.2(8) . . ?
O83 O83A C83 87(3) . . ?
O83 O83A P5 64(2) . . ?
C83 O83A P5 118.9(14) . . ?
P6 O91 Ni2 127.8(3) . . ?
O92A O92 C92 80.6(11) . . ?
O92A O92 P6 62.6(9) . . ?
C92 O92 P6 121.9(10) . . ?
O92 O92A P6 79.3(9) . . ?
O92 O92A O93 135.6(12) . . ?
P6 O92A O93 57.1(6) . . ?
O92 O92A C92 57.7(10) . . ?
P6 O92A C92 118.3(9) . . ?
O93 O92A C92 149.6(11) . . ?
O93A O93 P6 91.9(13) . . ?
O93A O93 C93 55.7(15) . . ?
P6 O93 C93 123.0(10) . . ?
O93A O93 O92A 151.8(15) . . ?
P6 O93 O92A 60.1(7) . . ?
C93 O93 O92A 141.2(14) . . ?
O93 O93A C93 85.9(17) . . ?
O93 O93A P6 56.1(11) . . ?
C93 O93A P6 119.2(12) . . ?
C111 O111 Ni2 128.6(5) . . ?
C121 O121 Ni2 126.6(5) . 2_666 ?
C121 O121 Ni2 131.7(4) . . ?
Ni2 O121 Ni2 100.4(2) 2_666 . ?
O52 N1 O53 122.8(8) . . ?
O52 N1 C64 120.1(8) . . ?
O53 N1 C64 117.0(8) . . ?
O113 N2 O112 122.4(8) . . ?
O113 N2 C124 119.2(8) . . ?
O112 N2 C124 118.4(9) . . ?
O12 C12 O12A 25.9(10) . . ?
O13A C13 O13 29.0(7) . . ?
O22 C22 O22A 26.9(9) . . ?
O23A C23 O23 29.1(7) . . ?
O32 C32 O32A 43.7(8) . . ?
O33A C33 O33 39.0(8) . . ?
C45 C41 C42 108.2(8) . . ?
C45 C41 Co1 69.9(5) . . ?
C42 C41 Co1 70.1(5) . . ?
C43 C42 C41 107.2(8) . . ?
C43 C42 Co1 70.6(5) . . ?
C41 C42 Co1 70.1(5) . . ?
C42 C43 C44 109.7(8) . . ?
C42 C43 Co1 70.7(5) . . ?
C44 C43 Co1 70.5(5) . . ?
C43 C44 C45 107.4(8) . . ?
C43 C44 Co1 70.3(5) . . ?
C45 C44 Co1 69.7(5) . . ?
C41 C45 C44 107.5(8) . . ?
C41 C45 Co1 70.7(5) . . ?
C44 C45 Co1 70.5(5) . . ?
O61 C61 C66 120.4(7) . . ?
O61 C61 C62 121.0(6) . . ?
C66 C61 C62 118.4(6) . . ?
C63 C62 C61 121.4(7) . . ?
C62 C63 C64 118.2(7) . . ?
C65 C64 C63 121.2(7) . . ?
C65 C64 N1 121.0(7) . . ?
C63 C64 N1 117.8(8) . . ?
C66 C65 C64 120.1(7) . . ?
C65 C66 C61 120.8(7) . . ?
O72 C72 O72A 20(3) . . ?
O73A C73 O73 29.6(8) . . ?
O82 C82 O82A 27.1(8) . . ?
O83A C83 O83 28.8(8) . . ?
O92 C92 O92A 41.7(8) . . ?
O93A C93 O93 38.4(9) . . ?
C102 C101 C105 108.1(8) . . ?
C102 C101 Co2 71.0(4) . . ?
C105 C101 Co2 69.9(5) . . ?
C101 C102 C103 107.4(8) . . ?
C101 C102 Co2 69.9(4) . . ?
C103 C102 Co2 68.9(4) . . ?
C104 C103 C102 107.8(9) . . ?
C104 C103 Co2 70.4(5) . . ?
C102 C103 Co2 71.2(5) . . ?
C103 C104 C105 109.4(9) . . ?
C103 C104 Co2 70.8(6) . . ?
C105 C104 Co2 70.7(5) . . ?
C104 C105 C101 107.3(8) . . ?
C104 C105 Co2 69.7(5) . . ?
C101 C105 Co2 70.6(5) . . ?
O121 C121 C122 120.9(7) . . ?
O121 C121 C126 121.6(6) . . ?
C122 C121 C126 117.5(6) . . ?
C123 C122 C121 121.0(7) . . ?
C122 C123 C124 120.0(7) . . ?
C123 C124 C125 120.3(7) . . ?
C123 C124 N2 120.0(7) . . ?
C125 C124 N2 119.7(8) . . ?
C126 C125 C124 119.0(8) . . ?
C125 C126 C121 122.1(7) . . ?
Cl2 C131 Cl1 112.4(7) . . ?
Cl4 C132 Cl3 112.5(7) . . ?

loop_
_geom_bond_atom_site_label_1
_geom_bond_atom_site_label_2
_geom_bond_distance
_geom_bond_site_symmetry_2
_geom_bond_publ_flag
Ni1 O21 2.023(5) . ?
Ni1 O61 2.023(5) 2_776 ?
Ni1 O31 2.038(5) . ?
Ni1 O61 2.054(5) . ?
Ni1 O11 2.073(5) . ?
Ni1 O51 2.109(5) . ?
Ni2 O81 2.021(5) . ?
Ni2 O91 2.022(5) . ?
Ni2 O121 2.029(5) 2_666 ?
Ni2 O121 2.043(6) . ?
Ni2 O71 2.067(5) . ?
Ni2 O111 2.105(5) . ?
Co1 C45 2.063(9) . ?
Co1 C43 2.071(8) . ?
Co1 C44 2.073(8) . ?
Co1 C42 2.073(8) . ?
Co1 C41 2.073(9) . ?
Co1 P3 2.154(2) . ?
Co1 P1 2.158(3) . ?
Co1 P2 2.165(2) . ?
Co2 C104 2.062(10) . ?
Co2 C103 2.067(8) . ?
Co2 C105 2.075(8) . ?
Co2 C101 2.083(8) . ?
Co2 C102 2.098(7) . ?
Co2 P4 2.153(3) . ?
Co2 P6 2.154(3) . ?
Co2 P5 2.167(2) . ?
Cl1 C131 1.745(17) . ?
Cl2 C131 1.712(14) . ?
Cl3 C132 1.753(17) . ?
Cl4 C132 1.696(16) . ?
P1 O11 1.485(6) . ?
P1 O13 1.528(14) . ?
P1 O12A 1.55(2) . ?
P1 O12 1.66(2) . ?
P1 O13A 1.716(18) . ?
P2 O21 1.485(5) . ?
P2 O22A 1.487(18) . ?
P2 O23 1.534(14) . ?
P2 O23A 1.698(17) . ?
P2 O22 1.722(19) . ?
P3 O33 1.460(10) . ?
P3 O31 1.485(5) . ?
P3 O32A 1.549(11) . ?
P3 O32 1.753(12) . ?
P3 O33A 1.843(14) . ?
P4 O71 1.490(5) . ?
P4 O73 1.529(15) . ?
P4 O72A 1.51(3) . ?
P4 O72 1.71(3) . ?
P4 O73A 1.700(17) . ?
P5 O81 1.475(5) . ?
P5 O82A 1.492(16) . ?
P5 O83 1.518(17) . ?
P5 O83A 1.70(2) . ?
P5 O82 1.704(15) . ?
P6 O91 1.489(5) . ?
P6 O93 1.491(11) . ?
P6 O92A 1.540(12) . ?
P6 O92 1.705(12) . ?
P6 O93A 1.796(17) . ?
O12 O12A 0.63(2) . ?
O12 C12 1.35(3) . ?
O12A C12 1.43(3) . ?
O13 O13A 0.693(15) . ?
O13 C13 1.43(2) . ?
O13A C13 1.27(2) . ?
O22 O22A 0.67(2) . ?
O22 C22 1.33(2) . ?
O22A C22 1.48(2) . ?
O23 O23A 0.733(17) . ?
O23 C23 1.500(18) . ?
O23A C23 1.38(2) . ?
O32 O32A 1.072(17) . ?
O32 C32 1.307(17) . ?
O32A C32 1.521(19) . ?
O32A O33 1.61(2) . ?
O33 O33A 0.953(16) . ?
O33 C33 1.514(18) . ?
O33A C33 1.19(2) . ?
O51 C51 1.414(10) . ?
O52 N1 1.205(11) . ?
O53 N1 1.239(12) . ?
O61 C61 1.318(8) . ?
O61 Ni1 2.023(5) 2_776 ?
O72 O72A 0.53(6) . ?
O72 C72 1.34(4) . ?
O72A C72 1.52(3) . ?
O73 O73A 0.700(16) . ?
O73 C73 1.413(18) . ?
O73A C73 1.27(2) . ?
O82 O82A 0.694(19) . ?
O82 C82 1.361(19) . ?
O82A C82 1.521(19) . ?
O82A O83 1.82(3) . ?
O83 O83A 0.729(19) . ?
O83 C83 1.510(19) . ?
O83A C83 1.36(2) . ?
O92 O92A 1.071(17) . ?
O92 C92 1.361(16) . ?
O92A O93 1.58(2) . ?
O92A C92 1.588(19) . ?
O93 O93A 0.954(19) . ?
O93 C93 1.53(2) . ?
O93A C93 1.27(2) . ?
O111 C111 1.449(10) . ?
O112 N2 1.237(12) . ?
O113 N2 1.220(12) . ?
O121 C121 1.315(8) . ?
O121 Ni2 2.029(5) 2_666 ?
N1 C64 1.457(10) . ?
N2 C124 1.429(10) . ?
C41 C45 1.394(14) . ?
C41 C42 1.414(13) . ?
C42 C43 1.373(12) . ?
C43 C44 1.390(13) . ?
C44 C45 1.409(15) . ?
C61 C66 1.396(10) . ?
C61 C62 1.398(10) . ?
C62 C63 1.377(11) . ?
C63 C64 1.399(12) . ?
C64 C65 1.373(11) . ?
C65 C66 1.364(10) . ?
C101 C102 1.399(12) . ?
C101 C105 1.405(14) . ?
C102 C103 1.422(13) . ?
C103 C104 1.371(16) . ?
C104 C105 1.398(15) . ?
C121 C122 1.392(10) . ?
C121 C126 1.412(11) . ?
C122 C123 1.380(10) . ?
C123 C124 1.386(12) . ?
C124 C125 1.395(12) . ?
C125 C126 1.366(10) . ?
